data_1562724
loop_
_publ_author_name
'Tang, Weiwei'
'Tang, Chunying'
'Wang, Fang'
'Chen, Ruihong'
'Zhang, Yong'
'Jia, Dingxian'

_publ_section_title
;
 Solvothermal syntheses, crystal structures, and properties of new
 mercury(II)--thioantimonates(III) and a mixed-valent
 thioantimonate(III,V)
;
_journal_name_full 'Journal of Solid State Chemistry'
_journal_page_first 287
_journal_page_last 294
_journal_paper_doi 10.1016/j.jssc.2012.12.035
_journal_volume 199
_journal_year 2013
_chemical_formula_moiety '2(C8 H26 Co N6), S9 Sb4'
_chemical_formula_sum 'C16 H52 Co2 N12 S9 Sb4'
_chemical_formula_weight 1306.10
_space_group_IT_number 14
_space_group_name_Hall '-P 2ybc'
_space_group_name_H-M_alt 'P 1 21/c 1'
_symmetry_cell_setting monoclinic
_symmetry_Int_Tables_number 14
_symmetry_space_group_name_Hall '-P 2ybc'
_symmetry_space_group_name_H-M 'P 1 21/c 1'
_atom_sites_solution_hydrogens geom
_atom_sites_solution_primary direct
_atom_sites_solution_secondary difmap
_audit_creation_method SHELXL-97
_cell_angle_alpha 90.00
_cell_angle_beta 96.217(2)
_cell_angle_gamma 90.00
_cell_formula_units_Z 4
_cell_length_a 11.6855(12)
_cell_length_b 11.2986(11)
_cell_length_c 30.825(3)
_cell_measurement_reflns_used 13903
_cell_measurement_temperature 193(2)
_cell_measurement_theta_max 25.3
_cell_measurement_theta_min 3.0
_cell_volume 4045.9(7)
_computing_cell_refinement CrystalClear
_computing_data_collection CrystalClear
_computing_data_reduction CrystalStructure
_computing_structure_refinement 'SHELXL-97 (Sheldrick, 1997)'
_computing_structure_solution 'SHELXS-97 (Sheldrick, 1990)'
_diffrn_ambient_temperature 193(2)
_diffrn_detector_area_resol_mean 7.31
_diffrn_measured_fraction_theta_full 0.998
_diffrn_measured_fraction_theta_max 0.998
_diffrn_measurement_device_type 'Rigaku Mercury'
_diffrn_measurement_method \w
_diffrn_radiation_monochromator graphite
_diffrn_radiation_source 'fine-focus sealed tube'
_diffrn_radiation_type MoK\a
_diffrn_radiation_wavelength 0.71073
_diffrn_reflns_av_R_equivalents 0.0427
_diffrn_reflns_av_sigmaI/netI 0.0355
_diffrn_reflns_limit_h_max 14
_diffrn_reflns_limit_h_min -14
_diffrn_reflns_limit_k_max 13
_diffrn_reflns_limit_k_min -13
_diffrn_reflns_limit_l_max 35
_diffrn_reflns_limit_l_min -37
_diffrn_reflns_number 37494
_diffrn_reflns_theta_full 25.35
_diffrn_reflns_theta_max 25.35
_diffrn_reflns_theta_min 3.02
_exptl_absorpt_coefficient_mu 3.929
_exptl_absorpt_correction_T_max 0.5071
_exptl_absorpt_correction_T_min 0.2892
_exptl_absorpt_correction_type multi-scan
_exptl_absorpt_process_details 'Jacobson, R. (1998) Private communication'
_exptl_crystal_colour yellow
_exptl_crystal_density_diffrn 2.144
_exptl_crystal_density_method 'not measured'
_exptl_crystal_description block
_exptl_crystal_F_000 2536
_exptl_crystal_size_max 0.42
_exptl_crystal_size_mid 0.20
_exptl_crystal_size_min 0.20
_refine_diff_density_max 3.438
_refine_diff_density_min -1.546
_refine_diff_density_rms 0.153
_refine_ls_extinction_method none
_refine_ls_goodness_of_fit_ref 1.087
_refine_ls_hydrogen_treatment constr
_refine_ls_matrix_type full
_refine_ls_number_parameters 386
_refine_ls_number_reflns 7392
_refine_ls_number_restraints 9
_refine_ls_restrained_S_all 1.097
_refine_ls_R_factor_all 0.0441
_refine_ls_R_factor_gt 0.0390
_refine_ls_shift/su_max 0.001
_refine_ls_shift/su_mean 0.000
_refine_ls_structure_factor_coef Fsqd
_refine_ls_weighting_details 'calc w=1/[\s^2^(Fo^2^)+(0.0278P)^2^+27.7870P] where P=(Fo^2^+2Fc^2^)/3'
_refine_ls_weighting_scheme calc
_refine_ls_wR_factor_gt 0.0833
_refine_ls_wR_factor_ref 0.0857
_reflns_number_gt 6812
_reflns_number_total 7392
_reflns_threshold_expression >2sigma(I)
_cod_data_source_file JSSC-2013-199-287.cif
_cod_data_source_block complex_4
_cod_original_cell_volume 4045.8(7)
_cod_original_sg_symbol_H-M P21/c
_cod_database_code 1562724

loop_
_symmetry_equiv_pos_as_xyz
'x, y, z'
'-x, y+1/2, -z+1/2'
'-x, -y, -z'
'x, -y-1/2, z-1/2'

loop_
_atom_site_label
_atom_site_type_symbol
_atom_site_fract_x
_atom_site_fract_y
_atom_site_fract_z
_atom_site_U_iso_or_equiv
_atom_site_adp_type
_atom_site_occupancy
_atom_site_symmetry_multiplicity
_atom_site_calc_flag
_atom_site_refinement_flags
_atom_site_disorder_assembly
_atom_site_disorder_group
Sb1 Sb 0.52759(3) 0.77044(3) 0.257672(13) 0.01966(10) Uani 1 1 d . . .
Sb2 Sb 0.67710(3) 0.54667(4) 0.341754(13) 0.02284(11) Uani 1 1 d . . .
Sb3 Sb 0.66866(3) 0.52038(3) 0.219945(12) 0.01638(10) Uani 1 1 d . . .
Sb4 Sb 0.76507(3) 0.54358(3) 0.112005(12) 0.01686(10) Uani 1 1 d . . .
Co1 Co 0.20606(7) 0.54128(7) 0.35625(3) 0.02052(18) Uani 1 1 d . . .
Co2 Co 0.28026(6) 0.49059(7) 0.08258(2) 0.01546(17) Uani 1 1 d . . .
S1 S 0.71129(13) 0.73525(14) 0.30485(6) 0.0264(4) Uani 1 1 d . . .
S2 S 0.45623(13) 0.57300(13) 0.25951(5) 0.0221(3) Uani 1 1 d . . .
S3 S 0.74046(14) 0.40861(14) 0.28557(5) 0.0239(3) Uani 1 1 d . . .
S4 S 0.83927(15) 0.55522(17) 0.39308(6) 0.0332(4) Uani 1 1 d . . .
S5 S 0.56696(13) 0.35358(13) 0.18249(5) 0.0192(3) Uani 1 1 d . . .
S6 S 0.84913(13) 0.46382(14) 0.17992(5) 0.0215(3) Uani 1 1 d . . .
S7 S 0.61152(13) 0.66065(14) 0.12766(5) 0.0248(3) Uani 1 1 d . . .
S8 S 0.90498(14) 0.65903(15) 0.08687(6) 0.0286(4) Uani 1 1 d . . .
S9 S 0.70048(15) 0.39289(14) 0.06448(5) 0.0267(4) Uani 1 1 d . . .
N1 N 0.2286(5) 0.4349(5) 0.41406(18) 0.0289(13) Uani 1 1 d . . .
H1 H 0.2151 0.3561 0.4064 0.035 Uiso 1 1 calc R . .
N2 N 0.3776(5) 0.5969(5) 0.3801(2) 0.0370(15) Uani 1 1 d . . .
N3 N 0.1259(5) 0.6553(5) 0.39755(18) 0.0309(13) Uani 1 1 d . . .
H3A H 0.1611 0.7282 0.3982 0.037 Uiso 1 1 calc R . .
H3B H 0.0499 0.6652 0.3869 0.037 Uiso 1 1 calc R . .
N4 N 0.0458(5) 0.4879(5) 0.32527(18) 0.0278(12) Uani 1 1 d D . .
H4 H -0.0068 0.4885 0.3458 0.033 Uiso 1 1 calc RD . .
N5 N 0.2006(5) 0.6631(5) 0.30448(19) 0.0344(14) Uani 1 1 d . . .
H5A H 0.1861 0.7379 0.3143 0.041 Uiso 1 1 calc R . .
H5B H 0.2703 0.6642 0.2931 0.041 Uiso 1 1 calc R . .
N6 N 0.2656(5) 0.4028(5) 0.31788(19) 0.0360(14) Uani 1 1 d . . .
H6A H 0.3182 0.4323 0.3005 0.043 Uiso 1 1 calc R . .
H6B H 0.3017 0.3458 0.3358 0.043 Uiso 1 1 calc R . .
N7 N 0.2149(4) 0.4081(5) 0.02187(17) 0.0307(13) Uani 1 1 d D . .
N8 N 0.3962(5) 0.3477(5) 0.08449(17) 0.0302(13) Uani 1 1 d . . .
H8A H 0.4703 0.3766 0.0873 0.036 Uiso 1 1 calc R . .
H8B H 0.3878 0.3022 0.1087 0.036 Uiso 1 1 calc R . .
N9 N 0.1357(5) 0.3969(6) 0.10379(19) 0.0383(15) Uani 1 1 d . . .
H9A H 0.1605 0.3287 0.1182 0.046 Uiso 1 1 calc R . .
H9B H 0.0994 0.4433 0.1226 0.046 Uiso 1 1 calc R . .
N10 N 0.1895(5) 0.6536(5) 0.08267(17) 0.0271(12) Uani 1 1 d . . .
H10 H 0.1111 0.6381 0.0774 0.033 Uiso 1 1 calc R . .
N11 N 0.3921(5) 0.5995(5) 0.04860(17) 0.0280(12) Uani 1 1 d . . .
H11A H 0.4657 0.5956 0.0625 0.034 Uiso 1 1 calc R . .
H11B H 0.3934 0.5716 0.0206 0.034 Uiso 1 1 calc R . .
N12 N 0.3361(5) 0.5417(5) 0.14605(17) 0.0306(13) Uani 1 1 d . . .
H12A H 0.3460 0.4764 0.1639 0.037 Uiso 1 1 calc R . .
H12B H 0.4053 0.5810 0.1469 0.037 Uiso 1 1 calc R . .
C1 C 0.3473(6) 0.4463(7) 0.4358(3) 0.0416(19) Uani 1 1 d . . .
C2A C 0.4281(10) 0.4901(10) 0.4040(4) 0.037(3) Uiso 0.65 1 d P . .
C2B C 0.4084(18) 0.5578(18) 0.4255(7) 0.035(5) Uiso 0.35 1 d P . .
C3 C 0.1402(6) 0.4741(6) 0.4427(2) 0.0313(15) Uani 1 1 d . . .
H3C H 0.0644 0.4397 0.4321 0.038 Uiso 1 1 calc R . .
H3D H 0.1618 0.4462 0.4730 0.038 Uiso 1 1 calc R . .
C4 C 0.1330(6) 0.6064(6) 0.4420(2) 0.0352(16) Uani 1 1 d . . .
H4A H 0.0643 0.6315 0.4559 0.042 Uiso 1 1 calc R . .
H4B H 0.2018 0.6393 0.4595 0.042 Uiso 1 1 calc R . .
C5 C 0.0083(6) 0.5789(7) 0.2909(2) 0.0406(18) Uani 1 1 d . . .
H5C H -0.0473 0.5425 0.2683 0.049 Uiso 1 1 calc R . .
H5D H -0.0311 0.6447 0.3044 0.049 Uiso 1 1 calc R . .
C6 C 0.1074(7) 0.6264(8) 0.2702(2) 0.047(2) Uani 1 1 d . . .
H6C H 0.0823 0.6953 0.2517 0.057 Uiso 1 1 calc R . .
H6D H 0.1368 0.5651 0.2513 0.057 Uiso 1 1 calc R . .
C7 C 0.0572(6) 0.3642(6) 0.3100(3) 0.0407(18) Uani 1 1 d . . .
H7A H -0.0084 0.3448 0.2881 0.049 Uiso 1 1 calc R . .
H7B H 0.0556 0.3091 0.3349 0.049 Uiso 1 1 calc R . .
C8 C 0.1673(7) 0.3494(7) 0.2902(3) 0.047(2) Uani 1 1 d . . .
H8C H 0.1823 0.2640 0.2863 0.056 Uiso 1 1 calc R . .
H8D H 0.1602 0.3871 0.2611 0.056 Uiso 1 1 calc R . .
C9A C 0.2641(12) 0.2908(11) 0.0185(6) 0.037(4) Uiso 0.38 1 d PD . .
C9B C 0.3104(8) 0.3365(10) 0.0082(3) 0.034(3) Uiso 0.62 1 d PD . .
C10 C 0.3789(7) 0.2730(8) 0.0455(3) 0.061(3) Uani 1 1 d D . .
C11A C 0.0869(8) 0.4115(14) 0.0232(4) 0.026(4) Uiso 0.38 1 d PD . .
C11B C 0.1188(8) 0.3257(9) 0.0276(3) 0.033(3) Uiso 0.62 1 d PD . .
C12 C 0.0563(6) 0.3678(7) 0.0656(2) 0.0405(19) Uani 1 1 d D . .
C13 C 0.2236(6) 0.7281(6) 0.0474(2) 0.0306(15) Uani 1 1 d . . .
H13A H 0.1991 0.8108 0.0516 0.037 Uiso 1 1 calc R . .
H13B H 0.1855 0.6998 0.0190 0.037 Uiso 1 1 calc R . .
C14 C 0.3527(6) 0.7234(6) 0.0471(2) 0.0332(16) Uani 1 1 d . . .
H14A H 0.3746 0.7619 0.0204 0.040 Uiso 1 1 calc R . .
H14B H 0.3904 0.7668 0.0727 0.040 Uiso 1 1 calc R . .
C15 C 0.2130(6) 0.7098(6) 0.1268(2) 0.0337(16) Uani 1 1 d . . .
H15A H 0.2753 0.7689 0.1262 0.040 Uiso 1 1 calc R . .
H15B H 0.1430 0.7516 0.1340 0.040 Uiso 1 1 calc R . .
C16 C 0.2470(7) 0.6206(7) 0.1608(2) 0.046(2) Uani 1 1 d . . .
H16A H 0.1789 0.5734 0.1667 0.055 Uiso 1 1 calc R . .
H16B H 0.2775 0.6607 0.1882 0.055 Uiso 1 1 calc R . .

loop_
_atom_site_aniso_label
_atom_site_aniso_U_11
_atom_site_aniso_U_22
_atom_site_aniso_U_33
_atom_site_aniso_U_23
_atom_site_aniso_U_13
_atom_site_aniso_U_12
Sb1 0.0220(2) 0.0167(2) 0.0208(2) 0.00011(16) 0.00466(16) 0.00186(16)
Sb2 0.0186(2) 0.0293(2) 0.0206(2) -0.00409(17) 0.00195(17) 0.00077(17)
Sb3 0.0174(2) 0.01396(19) 0.0176(2) -0.00121(15) 0.00140(15) -0.00209(15)
Sb4 0.0171(2) 0.0162(2) 0.0173(2) -0.00035(15) 0.00179(16) -0.00028(15)
Co1 0.0262(5) 0.0118(4) 0.0226(4) 0.0002(3) -0.0016(4) 0.0011(3)
Co2 0.0132(4) 0.0199(4) 0.0129(4) 0.0010(3) -0.0002(3) -0.0008(3)
S1 0.0176(8) 0.0212(8) 0.0395(9) -0.0065(7) -0.0010(7) 0.0005(6)
S2 0.0211(8) 0.0178(7) 0.0271(8) -0.0047(6) 0.0012(6) 0.0006(6)
S3 0.0296(8) 0.0208(8) 0.0202(8) -0.0009(6) -0.0018(7) 0.0050(6)
S4 0.0290(9) 0.0439(10) 0.0248(9) -0.0093(8) -0.0052(7) 0.0043(8)
S5 0.0210(7) 0.0174(7) 0.0193(7) -0.0020(6) 0.0024(6) -0.0048(6)
S6 0.0185(8) 0.0246(8) 0.0209(7) 0.0030(6) 0.0000(6) 0.0019(6)
S7 0.0188(8) 0.0224(8) 0.0327(9) -0.0035(7) 0.0008(7) 0.0035(6)
S8 0.0243(8) 0.0281(9) 0.0347(9) 0.0070(7) 0.0092(7) -0.0035(7)
S9 0.0352(9) 0.0219(8) 0.0220(8) -0.0042(6) -0.0010(7) -0.0020(7)
N1 0.030(3) 0.019(3) 0.035(3) -0.003(2) -0.003(3) 0.000(2)
N2 0.019(3) 0.035(3) 0.056(4) 0.017(3) 0.000(3) -0.001(2)
N3 0.028(3) 0.027(3) 0.037(3) -0.004(3) 0.000(3) -0.001(2)
N4 0.032(3) 0.023(3) 0.029(3) -0.002(2) 0.008(2) -0.001(2)
N5 0.034(3) 0.028(3) 0.042(3) 0.005(3) 0.006(3) 0.000(3)
N6 0.038(3) 0.037(3) 0.035(3) 0.005(3) 0.015(3) 0.010(3)
N7 0.031(3) 0.034(3) 0.026(3) 0.000(2) -0.006(2) -0.013(3)
N8 0.033(3) 0.032(3) 0.025(3) -0.002(2) 0.000(2) 0.005(2)
N9 0.032(3) 0.049(4) 0.035(3) 0.011(3) 0.007(3) -0.006(3)
N10 0.026(3) 0.031(3) 0.023(3) -0.003(2) 0.000(2) 0.001(2)
N11 0.023(3) 0.037(3) 0.023(3) -0.001(2) -0.002(2) -0.003(2)
N12 0.030(3) 0.037(3) 0.023(3) 0.000(2) -0.003(2) 0.013(3)
C1 0.034(4) 0.036(4) 0.052(5) 0.013(4) -0.009(4) -0.004(3)
C3 0.032(4) 0.031(4) 0.032(4) 0.003(3) 0.009(3) 0.003(3)
C4 0.039(4) 0.035(4) 0.033(4) 0.000(3) 0.010(3) 0.008(3)
C5 0.028(4) 0.051(5) 0.040(4) 0.006(4) -0.008(3) 0.001(3)
C6 0.045(5) 0.065(6) 0.030(4) 0.018(4) -0.003(4) -0.006(4)
C7 0.037(4) 0.029(4) 0.054(5) -0.015(4) -0.004(4) -0.002(3)
C8 0.053(5) 0.046(5) 0.040(4) -0.017(4) -0.001(4) 0.015(4)
C10 0.036(5) 0.087(7) 0.059(6) -0.048(5) -0.009(4) 0.014(4)
C12 0.025(4) 0.043(4) 0.052(5) -0.019(4) -0.001(3) -0.005(3)
C13 0.033(4) 0.028(4) 0.030(4) 0.003(3) 0.000(3) 0.006(3)
C14 0.039(4) 0.030(4) 0.030(4) 0.003(3) -0.004(3) -0.010(3)
C15 0.043(4) 0.033(4) 0.024(3) -0.010(3) -0.002(3) 0.012(3)
C16 0.052(5) 0.053(5) 0.031(4) -0.007(4) -0.002(4) 0.008(4)

loop_
_atom_type_symbol
_atom_type_description
_atom_type_scat_dispersion_real
_atom_type_scat_dispersion_imag
_atom_type_scat_source
C C 0.0033 0.0016 'International Tables Vol C Tables 4.2.6.8 and 6.1.1.4'
H H 0.0000 0.0000 'International Tables Vol C Tables 4.2.6.8 and 6.1.1.4'
N N 0.0061 0.0033 'International Tables Vol C Tables 4.2.6.8 and 6.1.1.4'
Sb Sb -0.5866 1.5461 'International Tables Vol C Tables 4.2.6.8 and 6.1.1.4'
S S 0.1246 0.1234 'International Tables Vol C Tables 4.2.6.8 and 6.1.1.4'
Co Co 0.3494 0.9721 'International Tables Vol C Tables 4.2.6.8 and 6.1.1.4'

loop_
_geom_angle_atom_site_label_1
_geom_angle_atom_site_label_2
_geom_angle_atom_site_label_3
_geom_angle
_geom_angle_site_symmetry_1
_geom_angle_site_symmetry_3
S2 Sb1 S5 98.87(5) . 2_655
S2 Sb1 S1 96.79(5) . .
S5 Sb1 S1 93.00(5) 2_655 .
S4 Sb2 S1 96.69(6) . .
S4 Sb2 S3 102.44(6) . .
S1 Sb2 S3 98.30(6) . .
S5 Sb3 S3 95.61(5) . .
S5 Sb3 S6 87.98(5) . .
S3 Sb3 S6 92.39(5) . .
S8 Sb4 S9 113.57(6) . .
S8 Sb4 S7 109.98(6) . .
S9 Sb4 S7 110.10(6) . .
S8 Sb4 S6 105.67(6) . .
S9 Sb4 S6 110.56(6) . .
S7 Sb4 S6 106.64(6) . .
N4 Co1 N3 91.0(2) . .
N4 Co1 N5 83.7(2) . .
N3 Co1 N5 94.6(2) . .
N4 Co1 N6 82.2(2) . .
N3 Co1 N6 169.6(2) . .
N5 Co1 N6 92.6(2) . .
N4 Co1 N1 103.9(2) . .
N3 Co1 N1 82.1(2) . .
N5 Co1 N1 171.7(2) . .
N6 Co1 N1 91.8(2) . .
N4 Co1 N2 172.9(2) . .
N3 Co1 N2 94.2(2) . .
N5 Co1 N2 91.1(2) . .
N6 Co1 N2 93.2(2) . .
N1 Co1 N2 81.6(2) . .
N12 Co2 N8 92.9(2) . .
N12 Co2 N10 82.2(2) . .
N8 Co2 N10 169.9(2) . .
N12 Co2 N11 98.9(2) . .
N8 Co2 N11 91.7(2) . .
N10 Co2 N11 80.4(2) . .
N12 Co2 N9 91.6(2) . .
N8 Co2 N9 97.9(2) . .
N10 Co2 N9 91.0(2) . .
N11 Co2 N9 165.4(2) . .
N12 Co2 N7 169.8(2) . .
N8 Co2 N7 81.9(2) . .
N10 Co2 N7 104.2(2) . .
N11 Co2 N7 90.1(2) . .
N9 Co2 N7 80.5(2) . .
Sb2 S1 Sb1 103.57(6) . .
Sb3 S3 Sb2 98.59(6) . .
Sb1 S5 Sb3 100.16(5) 2_645 .
Sb4 S6 Sb3 92.57(5) . .
C1 N1 C3 112.3(6) . .
C1 N1 Co1 110.6(4) . .
C3 N1 Co1 107.1(4) . .
C1 N1 H1 108.9 . .
C3 N1 H1 108.9 . .
Co1 N1 H1 108.9 . .
C2B N2 C2A 41.4(9) . .
C2B N2 Co1 111.1(9) . .
C2A N2 Co1 103.6(5) . .
C4 N3 Co1 110.5(4) . .
C4 N3 H3A 109.5 . .
Co1 N3 H3A 109.5 . .
C4 N3 H3B 109.5 . .
Co1 N3 H3B 109.5 . .
H3A N3 H3B 108.1 . .
C7 N4 C5 116.6(6) . .
C7 N4 Co1 108.0(4) . .
C5 N4 Co1 107.5(4) . .
C7 N4 H4 108.1 . .
C5 N4 H4 108.1 . .
Co1 N4 H4 108.1 . .
C6 N5 Co1 108.4(4) . .
C6 N5 H5A 110.0 . .
Co1 N5 H5A 110.0 . .
C6 N5 H5B 110.0 . .
Co1 N5 H5B 110.0 . .
H5A N5 H5B 108.4 . .
C8 N6 Co1 109.9(4) . .
C8 N6 H6A 109.7 . .
Co1 N6 H6A 109.7 . .
C8 N6 H6B 109.7 . .
Co1 N6 H6B 109.7 . .
H6A N6 H6B 108.2 . .
C9A N7 C9B 33.1(8) . .
C9A N7 C11B 75.3(8) . .
C9B N7 C11B 107.2(7) . .
C9A N7 C11A 115.3(9) . .
C9B N7 C11A 143.9(9) . .
C11B N7 C11A 40.9(7) . .
C9A N7 Co2 110.5(6) . .
C9B N7 Co2 106.1(5) . .
C11B N7 Co2 111.6(5) . .
C11A N7 Co2 103.0(6) . .
C10 N8 Co2 112.8(4) . .
C10 N8 H8A 109.0 . .
Co2 N8 H8A 109.0 . .
C10 N8 H8B 109.0 . .
Co2 N8 H8B 109.0 . .
H8A N8 H8B 107.8 . .
C12 N9 Co2 108.5(4) . .
C12 N9 H9A 110.0 . .
Co2 N9 H9A 110.0 . .
C12 N9 H9B 110.0 . .
Co2 N9 H9B 110.0 . .
H9A N9 H9B 108.4 . .
C13 N10 C15 113.1(5) . .
C13 N10 Co2 108.8(4) . .
C15 N10 Co2 109.0(4) . .
C13 N10 H10 108.6 . .
C15 N10 H10 108.6 . .
Co2 N10 H10 108.6 . .
C14 N11 Co2 110.8(4) . .
C14 N11 H11A 109.5 . .
Co2 N11 H11A 109.5 . .
C14 N11 H11B 109.5 . .
Co2 N11 H11B 109.5 . .
H11A N11 H11B 108.1 . .
C16 N12 Co2 107.3(4) . .
C16 N12 H12A 110.3 . .
Co2 N12 H12A 110.3 . .
C16 N12 H12B 110.3 . .
Co2 N12 H12B 110.3 . .
H12A N12 H12B 108.5 . .
N1 C1 C2B 115.1(9) . .
N1 C1 C2A 110.9(7) . .
C2B C1 C2A 40.9(9) . .
N2 C2A C1 109.9(8) . .
N2 C2B C1 112.3(14) . .
C4 C3 N1 109.2(5) . .
C4 C3 H3C 109.8 . .
N1 C3 H3C 109.8 . .
C4 C3 H3D 109.8 . .
N1 C3 H3D 109.8 . .
H3C C3 H3D 108.3 . .
N3 C4 C3 112.7(6) . .
N3 C4 H4A 109.1 . .
C3 C4 H4A 109.1 . .
N3 C4 H4B 109.1 . .
C3 C4 H4B 109.1 . .
H4A C4 H4B 107.8 . .
C6 C5 N4 111.7(6) . .
C6 C5 H5C 109.3 . .
N4 C5 H5C 109.3 . .
C6 C5 H5D 109.3 . .
N4 C5 H5D 109.3 . .
H5C C5 H5D 107.9 . .
C5 C6 N5 109.9(6) . .
C5 C6 H6C 109.7 . .
N5 C6 H6C 109.7 . .
C5 C6 H6D 109.7 . .
N5 C6 H6D 109.7 . .
H6C C6 H6D 108.2 . .
N4 C7 C8 110.2(6) . .
N4 C7 H7A 109.6 . .
C8 C7 H7A 109.6 . .
N4 C7 H7B 109.6 . .
C8 C7 H7B 109.6 . .
H7A C7 H7B 108.1 . .
N6 C8 C7 111.6(6) . .
N6 C8 H8C 109.3 . .
C7 C8 H8C 109.3 . .
N6 C8 H8D 109.3 . .
C7 C8 H8D 109.3 . .
H8C C8 H8D 108.0 . .
N7 C9A C10 114.6(9) . .
N7 C9B C10 113.4(7) . .
N8 C10 C9B 111.5(7) . .
N8 C10 C9A 114.2(8) . .
C9B C10 C9A 32.1(7) . .
C12 C11A N7 110.7(8) . .
N7 C11B C12 109.1(7) . .
N9 C12 C11A 116.5(7) . .
N9 C12 C11B 112.1(6) . .
C11A C12 C11B 40.7(7) . .
N10 C13 C14 109.6(5) . .
N10 C13 H13A 109.8 . .
C14 C13 H13A 109.8 . .
N10 C13 H13B 109.8 . .
C14 C13 H13B 109.8 . .
H13A C13 H13B 108.2 . .
N11 C14 C13 110.0(5) . .
N11 C14 H14A 109.7 . .
C13 C14 H14A 109.7 . .
N11 C14 H14B 109.7 . .
C13 C14 H14B 109.7 . .
H14A C14 H14B 108.2 . .
C16 C15 N10 111.4(6) . .
C16 C15 H15A 109.4 . .
N10 C15 H15A 109.4 . .
C16 C15 H15B 109.4 . .
N10 C15 H15B 109.4 . .
H15A C15 H15B 108.0 . .
C15 C16 N12 109.6(6) . .
C15 C16 H16A 109.7 . .
N12 C16 H16A 109.7 . .
C15 C16 H16B 109.7 . .
N12 C16 H16B 109.7 . .
H16A C16 H16B 108.2 . .

loop_
_geom_bond_atom_site_label_1
_geom_bond_atom_site_label_2
_geom_bond_distance
_geom_bond_site_symmetry_2
Sb1 S2 2.3844(16) .
Sb1 S5 2.4384(15) 2_655
Sb1 S1 2.4910(16) .
Sb2 S4 2.3354(17) .
Sb2 S1 2.4681(17) .
Sb2 S3 2.5016(16) .
Sb3 S5 2.4495(15) .
Sb3 S3 2.4543(16) .
Sb3 S6 2.6347(16) .
Sb4 S8 2.2911(16) .
Sb4 S9 2.3184(16) .
Sb4 S7 2.3215(16) .
Sb4 S6 2.3904(15) .
Co1 N4 2.096(6) .
Co1 N3 2.101(5) .
Co1 N5 2.103(6) .
Co1 N6 2.124(6) .
Co1 N1 2.142(6) .
Co1 N2 2.153(6) .
Co2 N12 2.076(5) .
Co2 N8 2.105(5) .
Co2 N10 2.125(5) .
Co2 N11 2.148(5) .
Co2 N9 2.154(6) .
Co2 N7 2.155(5) .
S5 Sb1 2.4384(15) 2_645
N1 C1 1.479(9) .
N1 C3 1.497(8) .
N1 H1 0.9300 .
N2 C2B 1.47(2) .
N2 C2A 1.500(12) .
N3 C4 1.472(9) .
N3 H3A 0.9200 .
N3 H3B 0.9200 .
N4 C7 1.486(8) .
N4 C5 1.506(9) .
N4 H4 0.9300 .
N5 C6 1.493(9) .
N5 H5A 0.9200 .
N5 H5B 0.9200 .
N6 C8 1.483(10) .
N6 H6A 0.9200 .
N6 H6B 0.9200 .
N7 C9A 1.453(9) .
N7 C9B 1.477(8) .
N7 C11B 1.485(8) .
N7 C11A 1.502(9) .
N8 C10 1.465(9) .
N8 H8A 0.9200 .
N8 H8B 0.9200 .
N9 C12 1.455(9) .
N9 H9A 0.9200 .
N9 H9B 0.9200 .
N10 C13 1.465(8) .
N10 C15 1.499(8) .
N10 H10 0.9300 .
N11 C14 1.472(9) .
N11 H11A 0.9200 .
N11 H11B 0.9200 .
N12 C16 1.481(9) .
N12 H12A 0.9200 .
N12 H12B 0.9200 .
C1 C2B 1.50(2) .
C1 C2A 1.514(14) .
C3 C4 1.498(10) .
C3 H3C 0.9900 .
C3 H3D 0.9900 .
C4 H4A 0.9900 .
C4 H4B 0.9900 .
C5 C6 1.482(10) .
C5 H5C 0.9900 .
C5 H5D 0.9900 .
C6 H6C 0.9900 .
C6 H6D 0.9900 .
C7 C8 1.492(11) .
C7 H7A 0.9900 .
C7 H7B 0.9900 .
C8 H8C 0.9900 .
C8 H8D 0.9900 .
C9A C10 1.513(9) .
C9B C10 1.509(8) .
C11A C12 1.476(9) .
C11B C12 1.521(8) .
C13 C14 1.511(9) .
C13 H13A 0.9900 .
C13 H13B 0.9900 .
C14 H14A 0.9900 .
C14 H14B 0.9900 .
C15 C16 1.478(10) .
C15 H15A 0.9900 .
C15 H15B 0.9900 .
C16 H16A 0.9900 .
C16 H16B 0.9900 .

loop_
_geom_hbond_atom_site_label_D
_geom_hbond_atom_site_label_H
_geom_hbond_atom_site_label_A
_geom_hbond_distance_DH
_geom_hbond_distance_HA
_geom_hbond_distance_DA
_geom_hbond_angle_DHA
_geom_hbond_site_symmetry_A
N3 H3A S9 0.92 2.65 3.490(6) 153.0 2_655
N3 H3B S4 0.92 2.78 3.523(6) 138.4 1_455
N5 H5A S6 0.92 2.59 3.489(6) 164.3 2_655
N5 H5B S2 0.92 2.71 3.574(6) 156.8 .
N6 H6A S2 0.92 2.68 3.573(6) 164.6 .
N6 H6B S7 0.92 2.53 3.441(6) 168.3 2_645
N8 H8A S9 0.92 2.86 3.709(6) 154.2 .
N8 H8B S5 0.92 2.98 3.436(6) 112.5 .
N9 H9A S1 0.92 2.87 3.657(6) 144.8 2_645
N11 H11A S7 0.92 2.60 3.412(5) 148.1 .
N11 H11B S9 0.92 2.76 3.537(6) 142.7 3_665
N12 H12A S5 0.92 2.93 3.521(5) 123.2 .
N12 H12A S1 0.92 2.99 3.843(6) 154.9 2_645
N12 H12B S7 0.92 2.70 3.589(6) 163.3 .
N4 H4 S4 0.93 2.55 3.445(6) 162.1 1_455
N10 H10 S8 0.93 2.47 3.342(6) 156.4 1_455
N1 H1 S8 0.93 2.65 3.484(6) 149.4 2_645

loop_
_geom_torsion_atom_site_label_1
_geom_torsion_atom_site_label_2
_geom_torsion_atom_site_label_3
_geom_torsion_atom_site_label_4
_geom_torsion
_geom_torsion_site_symmetry_1
_geom_torsion_site_symmetry_2
_geom_torsion_site_symmetry_3
_geom_torsion_site_symmetry_4
S4 Sb2 S1 Sb1 -168.56(6) . . . .
S3 Sb2 S1 Sb1 87.76(6) . . . .
S2 Sb1 S1 Sb2 -17.45(7) . . . .
S5 Sb1 S1 Sb2 81.86(6) 2_655 . . .
S5 Sb3 S3 Sb2 -129.54(6) . . . .
S6 Sb3 S3 Sb2 142.25(6) . . . .
S4 Sb2 S3 Sb3 -135.17(6) . . . .
S1 Sb2 S3 Sb3 -36.38(6) . . . .
S3 Sb3 S5 Sb1 44.69(6) . . . 2_645
S6 Sb3 S5 Sb1 136.89(6) . . . 2_645
S8 Sb4 S6 Sb3 132.10(6) . . . .
S9 Sb4 S6 Sb3 -104.61(6) . . . .
S7 Sb4 S6 Sb3 15.07(6) . . . .
S5 Sb3 S6 Sb4 75.29(5) . . . .
S3 Sb3 S6 Sb4 170.82(5) . . . .
N4 Co1 N1 C1 169.8(5) . . . .
N3 Co1 N1 C1 -101.1(5) . . . .
N5 Co1 N1 C1 -34.0(17) . . . .
N6 Co1 N1 C1 87.4(5) . . . .
N2 Co1 N1 C1 -5.6(5) . . . .
N4 Co1 N1 C3 -67.4(4) . . . .
N3 Co1 N1 C3 21.6(4) . . . .
N5 Co1 N1 C3 88.7(16) . . . .
N6 Co1 N1 C3 -149.9(4) . . . .
N2 Co1 N1 C3 117.1(4) . . . .
N4 Co1 N2 C2B -153.8(18) . . . .
N3 Co1 N2 C2B 68.7(10) . . . .
N5 Co1 N2 C2B 163.3(10) . . . .
N6 Co1 N2 C2B -104.0(10) . . . .
N1 Co1 N2 C2B -12.7(9) . . . .
N4 Co1 N2 C2A -111.0(17) . . . .
N3 Co1 N2 C2A 111.5(6) . . . .
N5 Co1 N2 C2A -153.8(6) . . . .
N6 Co1 N2 C2A -61.2(6) . . . .
N1 Co1 N2 C2A 30.1(6) . . . .
N4 Co1 N3 C4 106.6(5) . . . .
N5 Co1 N3 C4 -169.6(5) . . . .
N6 Co1 N3 C4 57.3(14) . . . .
N1 Co1 N3 C4 2.7(5) . . . .
N2 Co1 N3 C4 -78.1(5) . . . .
N3 Co1 N4 C7 -150.1(5) . . . .
N5 Co1 N4 C7 115.4(5) . . . .
N6 Co1 N4 C7 21.9(5) . . . .
N1 Co1 N4 C7 -68.0(5) . . . .
N2 Co1 N4 C7 72.2(19) . . . .
N3 Co1 N4 C5 83.2(4) . . . .
N5 Co1 N4 C5 -11.3(4) . . . .
N6 Co1 N4 C5 -104.7(5) . . . .
N1 Co1 N4 C5 165.3(4) . . . .
N2 Co1 N4 C5 -54.4(19) . . . .
N4 Co1 N5 C6 -13.9(5) . . . .
N3 Co1 N5 C6 -104.4(5) . . . .
N6 Co1 N5 C6 68.0(5) . . . .
N1 Co1 N5 C6 -170.6(14) . . . .
N2 Co1 N5 C6 161.3(5) . . . .
N4 Co1 N6 C8 2.1(5) . . . .
N3 Co1 N6 C8 52.0(15) . . . .
N5 Co1 N6 C8 -81.2(5) . . . .
N1 Co1 N6 C8 105.9(5) . . . .
N2 Co1 N6 C8 -172.5(5) . . . .
N12 Co2 N7 C9A -48.0(15) . . . .
N8 Co2 N7 C9A 12.0(9) . . . .
N10 Co2 N7 C9A -176.2(9) . . . .
N11 Co2 N7 C9A 103.7(9) . . . .
N9 Co2 N7 C9A -87.5(9) . . . .
N12 Co2 N7 C9B -82.6(13) . . . .
N8 Co2 N7 C9B -22.7(5) . . . .
N10 Co2 N7 C9B 149.2(5) . . . .
N11 Co2 N7 C9B 69.0(5) . . . .
N9 Co2 N7 C9B -122.2(6) . . . .
N12 Co2 N7 C11B 33.8(14) . . . .
N8 Co2 N7 C11B 93.8(6) . . . .
N10 Co2 N7 C11B -94.4(6) . . . .
N11 Co2 N7 C11B -174.5(6) . . . .
N9 Co2 N7 C11B -5.7(6) . . . .
N12 Co2 N7 C11A 75.8(14) . . . .
N8 Co2 N7 C11A 135.7(6) . . . .
N10 Co2 N7 C11A -52.4(6) . . . .
N11 Co2 N7 C11A -132.6(6) . . . .
N9 Co2 N7 C11A 36.2(6) . . . .
N12 Co2 N8 C10 173.8(6) . . . .
N10 Co2 N8 C10 -125.7(12) . . . .
N11 Co2 N8 C10 -87.3(6) . . . .
N9 Co2 N8 C10 81.8(6) . . . .
N7 Co2 N8 C10 2.6(6) . . . .
N12 Co2 N9 C12 167.1(5) . . . .
N8 Co2 N9 C12 -99.7(5) . . . .
N10 Co2 N9 C12 84.9(5) . . . .
N11 Co2 N9 C12 31.1(12) . . . .
N7 Co2 N9 C12 -19.3(5) . . . .
N12 Co2 N10 C13 122.3(4) . . . .
N8 Co2 N10 C13 60.9(13) . . . .
N11 Co2 N10 C13 21.8(4) . . . .
N9 Co2 N10 C13 -146.3(4) . . . .
N7 Co2 N10 C13 -65.8(4) . . . .
N12 Co2 N10 C15 -1.5(4) . . . .
N8 Co2 N10 C15 -62.9(13) . . . .
N11 Co2 N10 C15 -101.9(5) . . . .
N9 Co2 N10 C15 90.0(5) . . . .
N7 Co2 N10 C15 170.4(4) . . . .
N12 Co2 N11 C14 -75.9(4) . . . .
N8 Co2 N11 C14 -169.1(4) . . . .
N10 Co2 N11 C14 4.5(4) . . . .
N9 Co2 N11 C14 59.4(11) . . . .
N7 Co2 N11 C14 109.0(4) . . . .
N8 Co2 N12 C16 -162.8(5) . . . .
N10 Co2 N12 C16 26.1(5) . . . .
N11 Co2 N12 C16 105.0(5) . . . .
N9 Co2 N12 C16 -64.8(5) . . . .
N7 Co2 N12 C16 -103.7(12) . . . .
C3 N1 C1 C2B -96.2(11) . . . .
Co1 N1 C1 C2B 23.5(11) . . . .
C3 N1 C1 C2A -140.5(7) . . . .
Co1 N1 C1 C2A -20.9(8) . . . .
C2B N2 C2A C1 55.7(14) . . . .
Co1 N2 C2A C1 -50.8(8) . . . .
N1 C1 C2A N2 49.3(10) . . . .
C2B C1 C2A N2 -55.3(14) . . . .
C2A N2 C2B C1 -58.1(13) . . . .
Co1 N2 C2B C1 28.7(16) . . . .
N1 C1 C2B N2 -35.3(17) . . . .
C2A C1 C2B N2 58.2(13) . . . .
C1 N1 C3 C4 79.6(7) . . . .
Co1 N1 C3 C4 -42.0(6) . . . .
Co1 N3 C4 C3 -27.6(7) . . . .
N1 C3 C4 N3 47.2(8) . . . .
C7 N4 C5 C6 -85.7(8) . . . .
Co1 N4 C5 C6 35.7(7) . . . .
N4 C5 C6 N5 -49.5(9) . . . .
Co1 N5 C6 C5 37.2(8) . . . .
C5 N4 C7 C8 78.5(8) . . . .
Co1 N4 C7 C8 -42.7(7) . . . .
Co1 N6 C8 C7 -26.2(8) . . . .
N4 C7 C8 N6 46.3(9) . . . .
C9B N7 C9A C10 63.7(11) . . . .
C11B N7 C9A C10 -132.4(15) . . . .
C11A N7 C9A C10 -140.8(12) . . . .
Co2 N7 C9A C10 -24.5(16) . . . .
C9A N7 C9B C10 -63.0(11) . . . .
C11B N7 C9B C10 -79.4(10) . . . .
C11A N7 C9B C10 -102.5(13) . . . .
Co2 N7 C9B C10 40.0(9) . . . .
Co2 N8 C10 C9B 18.3(9) . . . .
Co2 N8 C10 C9A -16.5(12) . . . .
N7 C9B C10 N8 -40.0(11) . . . .
N7 C9B C10 C9A 61.6(10) . . . .
N7 C9A C10 N8 27.8(18) . . . .
N7 C9A C10 C9B -64.5(11) . . . .
C9A N7 C11A C12 72.2(14) . . . .
C9B N7 C11A C12 94.9(14) . . . .
C11B N7 C11A C12 59.9(9) . . . .
Co2 N7 C11A C12 -48.3(11) . . . .
C9A N7 C11B C12 135.3(10) . . . .
C9B N7 C11B C12 144.5(7) . . . .
C11A N7 C11B C12 -56.2(8) . . . .
Co2 N7 C11B C12 28.7(9) . . . .
Co2 N9 C12 C11A -2.9(10) . . . .
Co2 N9 C12 C11B 41.7(8) . . . .
N7 C11A C12 N9 35.8(14) . . . .
N7 C11A C12 C11B -57.9(8) . . . .
N7 C11B C12 N9 -47.4(10) . . . .
N7 C11B C12 C11A 58.0(9) . . . .
C15 N10 C13 C14 76.9(7) . . . .
Co2 N10 C13 C14 -44.4(6) . . . .
Co2 N11 C14 C13 -29.5(6) . . . .
N10 C13 C14 N11 49.5(7) . . . .
C13 N10 C15 C16 -145.1(6) . . . .
Co2 N10 C15 C16 -24.0(7) . . . .
N10 C15 C16 N12 47.6(9) . . . .
Co2 N12 C16 C15 -47.1(7) . . . .
